data_7132562
loop_
_publ_author_name
'Brotsman, Victor A.'
'Troyanov, Sergey I.'

_publ_section_title
;
 Non-classical (NC), heptagon-containing fullerenes obtained <i>via</i>
 chlorination-promoted cage transformations:
 C<sub>76</sub>(NC2a)Cl<sub>24</sub> and
 C<sub>76</sub>(NC2b)Cl<sub>28</sub>.
;
_journal_issue 7
_journal_name_full 'Chemical communications (Cambridge, England)'
_journal_page_first 893
_journal_page_last 896
_journal_paper_doi 10.1039/d3cc05336a
_journal_volume 60
_journal_year 2024
_chemical_formula_sum 'C76 Cl28'
_chemical_formula_weight 1905.36
_space_group_crystal_system monoclinic
_space_group_IT_number 15
_space_group_name_Hall '-C 2yc'
_space_group_name_H-M_alt 'C 1 2/c 1'
_atom_sites_solution_secondary difmap
_audit_creation_method SHELXL-2014/7
_audit_update_record
;
2023-10-25 deposited with the CCDC.	2023-12-19 downloaded from the CCDC.
;
_cell_angle_alpha 90
_cell_angle_beta 90.389(8)
_cell_angle_gamma 90
_cell_formula_units_Z 4
_cell_length_a 17.1370(10)
_cell_length_b 23.973(2)
_cell_length_c 15.0080(10)
_cell_measurement_reflns_used 25000
_cell_measurement_temperature 100(2)
_cell_measurement_theta_max 34
_cell_measurement_theta_min 4
_cell_volume 6165.5(8)
_computing_cell_refinement XDS
_computing_data_collection XDS
_computing_data_reduction XDS
_computing_structure_refinement 'SHELXL-2014/7 (Sheldrick, 2014)'
_computing_structure_solution SHELXD
_diffrn_ambient_temperature 100(2)
_diffrn_measured_fraction_theta_full 0.944
_diffrn_measured_fraction_theta_max 0.889
_diffrn_measurement_device_type MAR225
_diffrn_measurement_method CCD
_diffrn_radiation_source 'BL 14.2, PSF, BESSY, Berlin, Germany'
_diffrn_radiation_type synchrotron
_diffrn_radiation_wavelength 0.85507
_diffrn_reflns_av_R_equivalents 0.0412
_diffrn_reflns_av_unetI/netI 0.0283
_diffrn_reflns_Laue_measured_fraction_full 0.944
_diffrn_reflns_Laue_measured_fraction_max 0.889
_diffrn_reflns_limit_h_max 21
_diffrn_reflns_limit_h_min -21
_diffrn_reflns_limit_k_max 31
_diffrn_reflns_limit_k_min -32
_diffrn_reflns_limit_l_max 19
_diffrn_reflns_limit_l_min -19
_diffrn_reflns_number 46192
_diffrn_reflns_point_group_measured_fraction_full 0.944
_diffrn_reflns_point_group_measured_fraction_max 0.889
_diffrn_reflns_theta_full 30.560
_diffrn_reflns_theta_max 35.727
_diffrn_reflns_theta_min 1.757
_exptl_absorpt_coefficient_mu 2.160
_exptl_absorpt_correction_type none
_exptl_crystal_colour yellow
_exptl_crystal_density_diffrn 2.053
_exptl_crystal_description plate
_exptl_crystal_F_000 3728
_exptl_crystal_size_max 0.030
_exptl_crystal_size_mid 0.030
_exptl_crystal_size_min 0.010
_refine_diff_density_max 1.117
_refine_diff_density_min -0.573
_refine_diff_density_rms 0.097
_refine_ls_extinction_method none
_refine_ls_goodness_of_fit_ref 1.015
_refine_ls_hydrogen_treatment undef
_refine_ls_matrix_type full
_refine_ls_number_parameters 508
_refine_ls_number_reflns 7328
_refine_ls_number_restraints 0
_refine_ls_restrained_S_all 1.015
_refine_ls_R_factor_all 0.0483
_refine_ls_R_factor_gt 0.0452
_refine_ls_shift/su_max 0.001
_refine_ls_shift/su_mean 0.000
_refine_ls_structure_factor_coef Fsqd
_refine_ls_weighting_details 'w=1/[\s^2^(Fo^2^)+(0.0300P)^2^+47.0000P] where P=(Fo^2^+2Fc^2^)/3'
_refine_ls_weighting_scheme calc
_refine_ls_wR_factor_gt 0.1041
_refine_ls_wR_factor_ref 0.1060
_reflns_Friedel_coverage 0.000
_reflns_number_gt 6819
_reflns_number_total 7328
_reflns_threshold_expression 'I > 2\s(I)'
_cod_data_source_file d3cc05336a2.cif
_cod_data_source_block C80VClpl2
_cod_depositor_comments 'Adding full bibliography for 7132562--7132563.cif.'
_cod_original_sg_symbol_H-M 'C 2/c'
_cod_database_code 7132562
_shelx_shelxl_version_number 2014/7
_shelx_space_group_comment
;
The symmetry employed for this shelxl refinement is uniquely defined
by the following loop, which should always be used as a source of
symmetry information in preference to the above space-group names.
They are only intended as comments.
;
_shelx_estimated_absorpt_t_min 0.962
_shelx_estimated_absorpt_t_max 0.987

loop_
_space_group_symop_operation_xyz
'x, y, z'
'-x, y, -z+1/2'
'x+1/2, y+1/2, z'
'-x+1/2, y+1/2, -z+1/2'
'-x, -y, -z'
'x, -y, z-1/2'
'-x+1/2, -y+1/2, -z'
'x+1/2, -y+1/2, z-1/2'

loop_
_atom_site_label
_atom_site_type_symbol
_atom_site_fract_x
_atom_site_fract_y
_atom_site_fract_z
_atom_site_U_iso_or_equiv
_atom_site_adp_type
_atom_site_occupancy
_atom_site_site_symmetry_order
_atom_site_calc_flag
_atom_site_refinement_flags_posn
_atom_site_refinement_flags_adp
_atom_site_refinement_flags_occupancy
_atom_site_disorder_assembly
_atom_site_disorder_group
Cl1 Cl 0.55198(19) 0.49540(7) 0.83121(19) 0.0205(7) Uani 0.79(2) 1 d . . P . .
Cl1A Cl 0.5738(12) 0.4940(5) 0.801(2) 0.053(4) Uani 0.21(2) 1 d . . P . .
Cl2 Cl 0.51237(16) 0.37793(19) 1.09955(19) 0.0207(7) Uani 0.840(19) 1 d . . P . .
Cl2A Cl 0.4976(9) 0.3593(10) 1.1174(10) 0.028(3) Uani 0.160(19) 1 d . . P . .
Cl3 Cl 0.65014(4) 0.29114(3) 1.09527(4) 0.02233(15) Uani 1 1 d . . . . .
Cl4 Cl 0.49996(5) 0.21663(3) 1.14476(4) 0.02440(16) Uani 1 1 d . . . . .
Cl5 Cl 0.62396(4) 0.14187(3) 1.05474(4) 0.02069(14) Uani 1 1 d . . . . .
Cl6 Cl 0.29041(4) -0.00725(3) 0.82316(5) 0.02394(16) Uani 1 1 d . . . . .
Cl7 Cl 0.33754(4) -0.01462(3) 0.62041(5) 0.02498(16) Uani 1 1 d . . . . .
Cl8 Cl 0.30673(5) 0.40302(3) 0.56026(5) 0.0176(2) Uani 0.810(2) 1 d . . P . .
Cl8A Cl 0.6166(4) 0.4254(2) 0.9963(4) 0.0469(14) Uani 0.190(2) 1 d . . P . .
Cl9 Cl 0.35538(5) 0.44655(3) 0.92773(5) 0.0170(2) Uani 0.810(2) 1 d . . P . .
Cl9A Cl 0.4460(3) 0.4686(2) 0.9461(3) 0.0412(13) Uani 0.190(2) 1 d . . P . .
Cl10 Cl 0.22840(4) 0.11743(3) 0.91597(5) 0.02178(15) Uani 1 1 d . . . . .
Cl11 Cl 0.20008(4) 0.08852(3) 0.70923(5) 0.02097(14) Uani 1 1 d . . . . .
Cl12 Cl 0.18875(4) 0.22328(3) 0.82082(5) 0.01887(14) Uani 1 1 d . . . . .
Cl13 Cl 0.21474(4) 0.35334(3) 0.78524(5) 0.02195(15) Uani 1 1 d . . . . .
Cl14 Cl 0.49414(5) -0.05112(3) 0.85157(5) 0.02597(16) Uani 1 1 d . . . . .
C1 C 0.52582(17) 0.42621(11) 0.79391(18) 0.0176(5) Uani 1 1 d . . . . .
C2 C 0.48781(19) 0.39690(13) 0.8719(2) 0.0229(6) Uani 1 1 d . . . . .
C3 C 0.54170(18) 0.37026(12) 0.9238(2) 0.0222(6) Uani 1 1 d . . . . .
C4 C 0.51975(17) 0.33458(11) 1.00333(17) 0.0175(5) Uani 1 1 d . . . . .
C5 C 0.57518(17) 0.28275(11) 1.01483(17) 0.0160(5) Uani 1 1 d . . . . .
C6 C 0.52162(17) 0.23099(11) 1.03151(17) 0.0160(5) Uani 1 1 d . . . . .
C7 C 0.56077(16) 0.18111(11) 0.98164(17) 0.0154(5) Uani 1 1 d . . . . .
C8 C 0.50145(17) 0.14311(11) 0.93799(17) 0.0158(5) Uani 1 1 d . . . . .
C9 C 0.52834(16) 0.09584(11) 0.89374(17) 0.0154(5) Uani 1 1 d . . . . .
C10 C 0.47751(17) 0.05869(11) 0.85047(18) 0.0168(5) Uani 1 1 d . . . . .
C11 C 0.40076(16) 0.07307(11) 0.84030(18) 0.0165(5) Uani 1 1 d . . . . .
C12 C 0.34478(16) 0.04748(11) 0.77542(19) 0.0176(5) Uani 1 1 d . . . . .
C13 C 0.39140(17) 0.03152(11) 0.69054(19) 0.0182(5) Uani 1 1 d . . . . .
C14 C 0.39580(17) 0.08791(11) 0.64524(18) 0.0164(5) Uani 1 1 d . . . . .
C15 C 0.34684(16) 0.12670(11) 0.67841(18) 0.0158(5) Uani 1 1 d . . . . .
C16 C 0.35098(15) 0.18673(11) 0.66291(17) 0.0141(5) Uani 1 1 d . . . . .
C17 C 0.38922(16) 0.20991(11) 0.58761(17) 0.0149(5) Uani 1 1 d . . . . .
C18 C 0.38847(16) 0.26682(11) 0.57261(16) 0.0144(5) Uani 1 1 d . . . . .
C19 C 0.36100(17) 0.30431(11) 0.63585(17) 0.0163(5) Uani 1 1 d . . . . .
C20 C 0.38186(18) 0.36541(12) 0.62365(19) 0.0213(6) Uani 1 1 d . . . . .
C21 C 0.40072(18) 0.39161(11) 0.71185(18) 0.0190(5) Uani 1 1 d . . . . .
C22 C 0.36931(16) 0.37282(11) 0.78689(18) 0.0163(5) Uani 1 1 d . . . . .
C23 C 0.40293(18) 0.38531(12) 0.87694(19) 0.0213(6) Uani 1 1 d . . . . .
C24 C 0.38834(17) 0.33077(11) 0.92343(18) 0.0176(5) Uani 1 1 d . . . . .
C25 C 0.44340(17) 0.30709(11) 0.97967(17) 0.0168(5) Uani 1 1 d . . . . .
C26 C 0.44703(16) 0.24970(11) 0.98707(17) 0.0163(5) Uani 1 1 d . . . . .
C27 C 0.39592(16) 0.21509(11) 0.94071(17) 0.0158(5) Uani 1 1 d . . . . .
C28 C 0.42279(16) 0.15820(11) 0.92447(17) 0.0154(5) Uani 1 1 d . . . . .
C29 C 0.37598(16) 0.12392(11) 0.87250(18) 0.0163(5) Uani 1 1 d . . . . .
C30 C 0.29826(16) 0.14009(11) 0.83445(17) 0.0151(5) Uani 1 1 d . . . . .
C31 C 0.29568(16) 0.10193(11) 0.74967(19) 0.0164(5) Uani 1 1 d . . . . .
C32 C 0.29122(15) 0.20436(10) 0.81724(17) 0.0144(5) Uani 1 1 d . . . . .
C33 C 0.32189(15) 0.22467(11) 0.72653(17) 0.0145(5) Uani 1 1 d . . . . .
C34 C 0.32856(16) 0.28313(11) 0.71436(17) 0.0151(5) Uani 1 1 d . . . . .
C35 C 0.31258(17) 0.32401(11) 0.78963(18) 0.0168(5) Uani 1 1 d . . . . .
C36 C 0.33638(16) 0.29667(11) 0.87669(17) 0.0167(5) Uani 1 1 d . . . . .
C37 C 0.33665(16) 0.23863(11) 0.88670(17) 0.0155(5) Uani 1 1 d . . . . .
C38 C 0.51739(17) 0.01342(11) 0.7988(2) 0.0193(5) Uani 1 1 d . . . . .

loop_
_atom_site_aniso_label
_atom_site_aniso_U_11
_atom_site_aniso_U_22
_atom_site_aniso_U_33
_atom_site_aniso_U_23
_atom_site_aniso_U_13
_atom_site_aniso_U_12
Cl1 0.0260(10) 0.0092(6) 0.0264(9) -0.0030(4) 0.0009(6) -0.0017(4)
Cl1A 0.043(6) 0.044(3) 0.073(10) 0.021(4) -0.011(7) -0.016(3)
Cl2 0.0258(8) 0.0227(12) 0.0136(6) -0.0079(7) 0.0011(5) 0.0034(6)
Cl2A 0.046(4) 0.024(5) 0.015(3) -0.005(4) 0.004(3) -0.006(4)
Cl3 0.0246(4) 0.0265(3) 0.0158(3) -0.0034(2) -0.0057(2) -0.0005(3)
Cl4 0.0286(4) 0.0317(4) 0.0129(3) 0.0039(2) 0.0048(2) 0.0028(3)
Cl5 0.0203(4) 0.0218(3) 0.0199(3) 0.0062(2) -0.0029(2) 0.0024(2)
Cl6 0.0203(4) 0.0134(3) 0.0382(4) 0.0060(3) 0.0045(3) -0.0056(2)
Cl7 0.0219(4) 0.0152(3) 0.0378(4) -0.0069(3) -0.0020(3) -0.0051(2)
Cl8 0.0168(4) 0.0168(4) 0.0193(4) 0.0029(3) -0.0019(3) 0.0046(3)
Cl8A 0.067(4) 0.026(2) 0.048(3) -0.0040(19) -0.010(2) -0.001(2)
Cl9 0.0190(4) 0.0127(3) 0.0193(4) -0.0016(3) 0.0074(3) 0.0045(3)
Cl9A 0.054(3) 0.031(2) 0.039(2) -0.0155(18) 0.002(2) -0.003(2)
Cl10 0.0177(3) 0.0213(3) 0.0264(3) 0.0062(2) 0.0091(2) -0.0018(2)
Cl11 0.0132(3) 0.0177(3) 0.0319(4) 0.0012(2) -0.0012(2) -0.0041(2)
Cl12 0.0121(3) 0.0186(3) 0.0259(3) 0.0019(2) 0.0034(2) 0.0011(2)
Cl13 0.0177(4) 0.0183(3) 0.0298(3) 0.0007(2) 0.0015(2) 0.0045(2)
Cl14 0.0255(4) 0.0113(3) 0.0411(4) 0.0079(3) 0.0011(3) -0.0012(2)
C1 0.0199(14) 0.0142(12) 0.0189(12) -0.0004(9) 0.0022(10) -0.0001(10)
C2 0.0220(16) 0.0248(14) 0.0219(14) 0.0048(11) 0.0035(11) -0.0006(11)
C3 0.0232(16) 0.0186(13) 0.0249(14) 0.0040(10) 0.0061(11) 0.0023(10)
C4 0.0239(15) 0.0167(12) 0.0119(11) -0.0046(9) 0.0010(10) 0.0006(10)
C5 0.0183(14) 0.0182(12) 0.0114(11) -0.0009(9) -0.0008(9) 0.0000(9)
C6 0.0176(14) 0.0189(12) 0.0114(11) 0.0010(9) 0.0001(9) 0.0011(9)
C7 0.0163(14) 0.0160(11) 0.0140(11) 0.0039(9) 0.0013(9) 0.0025(9)
C8 0.0187(14) 0.0145(11) 0.0142(11) 0.0037(9) 0.0021(9) -0.0011(9)
C9 0.0150(13) 0.0131(11) 0.0181(12) 0.0045(9) 0.0019(9) 0.0012(9)
C10 0.0175(14) 0.0112(11) 0.0218(13) 0.0040(9) 0.0028(10) 0.0015(9)
C11 0.0155(14) 0.0131(11) 0.0210(12) 0.0051(9) 0.0026(9) -0.0029(9)
C12 0.0138(13) 0.0105(11) 0.0285(14) 0.0035(10) 0.0034(10) -0.0029(9)
C13 0.0170(14) 0.0105(11) 0.0270(14) -0.0026(9) 0.0005(10) -0.0024(9)
C14 0.0165(14) 0.0121(11) 0.0205(12) -0.0014(9) -0.0014(10) -0.0034(9)
C15 0.0150(13) 0.0148(12) 0.0177(12) -0.0002(9) 0.0002(9) -0.0026(9)
C16 0.0116(13) 0.0144(11) 0.0164(11) 0.0006(9) 0.0008(9) 0.0002(9)
C17 0.0141(13) 0.0165(12) 0.0142(11) -0.0019(9) -0.0007(9) -0.0008(9)
C18 0.0149(13) 0.0159(12) 0.0123(11) 0.0012(9) -0.0008(9) -0.0012(9)
C19 0.0197(14) 0.0146(11) 0.0147(12) 0.0006(9) -0.0008(9) -0.0007(9)
C20 0.0242(16) 0.0201(13) 0.0197(13) 0.0002(10) 0.0037(10) -0.0049(11)
C21 0.0241(15) 0.0141(12) 0.0188(12) 0.0017(9) 0.0016(10) 0.0004(10)
C22 0.0164(14) 0.0121(11) 0.0203(12) -0.0004(9) 0.0018(10) 0.0027(9)
C23 0.0218(16) 0.0232(13) 0.0189(13) 0.0024(10) 0.0017(10) 0.0004(11)
C24 0.0204(15) 0.0170(12) 0.0155(12) -0.0003(9) 0.0061(10) 0.0008(10)
C25 0.0199(14) 0.0173(12) 0.0134(11) -0.0018(9) 0.0039(9) 0.0001(10)
C26 0.0167(14) 0.0192(12) 0.0129(11) 0.0007(9) 0.0030(9) 0.0011(9)
C27 0.0140(13) 0.0167(12) 0.0168(12) 0.0015(9) 0.0047(9) 0.0013(9)
C28 0.0164(14) 0.0158(12) 0.0141(11) 0.0029(9) 0.0046(9) 0.0005(9)
C29 0.0151(14) 0.0152(12) 0.0185(12) 0.0048(9) 0.0032(9) -0.0010(9)
C30 0.0124(13) 0.0154(11) 0.0175(12) 0.0028(9) 0.0059(9) -0.0016(9)
C31 0.0120(13) 0.0118(11) 0.0256(13) 0.0020(9) 0.0017(10) -0.0031(9)
C32 0.0112(13) 0.0139(11) 0.0181(12) 0.0016(9) 0.0028(9) 0.0017(9)
C33 0.0110(13) 0.0167(12) 0.0157(11) 0.0011(9) 0.0013(9) -0.0003(9)
C34 0.0145(13) 0.0148(12) 0.0158(12) -0.0004(9) 0.0013(9) -0.0005(9)
C35 0.0168(14) 0.0145(11) 0.0192(12) -0.0005(9) 0.0012(9) 0.0017(9)
C36 0.0162(14) 0.0178(12) 0.0163(12) 0.0000(9) 0.0045(9) 0.0014(9)
C37 0.0134(13) 0.0175(12) 0.0156(11) -0.0011(9) 0.0055(9) 0.0011(9)
C38 0.0197(15) 0.0083(11) 0.0298(15) 0.0036(10) 0.0018(11) 0.0001(9)

loop_
_atom_type_symbol
_atom_type_description
_atom_type_scat_dispersion_real
_atom_type_scat_dispersion_imag
_atom_type_scat_source
C C 0.0033 0.0016 'International Tables Vol C Tables 4.2.6.8 and 6.1.1.4'
Cl Cl 0.1484 0.1585 'International Tables Vol C Tables 4.2.6.8 and 6.1.1.4'

loop_
_geom_angle_atom_site_label_1
_geom_angle_atom_site_label_2
_geom_angle_atom_site_label_3
_geom_angle
_geom_angle_site_symmetry_1
_geom_angle_site_symmetry_3
_geom_angle_publ_flag
Cl1A Cl1 C1 82.3(13) . . ?
Cl1 Cl1A C1 79.0(8) . . ?
Cl2A Cl2 C4 87.6(7) . . ?
Cl2 Cl2A C4 74.1(11) . . ?
Cl8A Cl8 C20 82.5(2) 2_656 . ?
Cl8 Cl8A C3 90.8(2) 2_656 . ?
Cl9A Cl9 C23 84.63(19) . . ?
Cl9 Cl9A C2 88.6(2) . . ?
C21 C1 C2 98.8(2) 2_656 . ?
C21 C1 C1 114.5(2) 2_656 2_656 ?
C2 C1 C1 113.7(3) . 2_656 ?
C21 C1 Cl1 108.5(2) 2_656 . ?
C2 C1 Cl1 107.1(2) . . ?
C1 C1 Cl1 113.22(10) 2_656 . ?
C21 C1 Cl1A 96.7(8) 2_656 . ?
C2 C1 Cl1A 124.4(11) . . ?
C1 C1 Cl1A 107.3(5) 2_656 . ?
Cl1 C1 Cl1A 18.8(11) . . ?
C3 C2 C23 122.9(3) . . ?
C3 C2 C1 111.4(3) . . ?
C23 C2 C1 123.6(3) . . ?
C3 C2 Cl9A 107.6(3) . . ?
C23 C2 Cl9A 78.2(2) . . ?
C1 C2 Cl9A 100.0(2) . . ?
C2 C3 C20 110.8(3) . 2_656 ?
C2 C3 C4 122.9(3) . . ?
C20 C3 C4 123.5(3) 2_656 . ?
C2 C3 Cl8A 113.8(3) . . ?
C20 C3 Cl8A 76.5(2) 2_656 . ?
C4 C3 Cl8A 95.7(2) . . ?
C25 C4 C3 106.3(2) . . ?
C25 C4 C5 101.7(2) . . ?
C3 C4 C5 112.3(2) . . ?
C25 C4 Cl2 112.3(2) . . ?
C3 C4 Cl2 109.1(3) . . ?
C5 C4 Cl2 114.7(2) . . ?
C25 C4 Cl2A 100.0(7) . . ?
C3 C4 Cl2A 126.9(9) . . ?
C5 C4 Cl2A 106.2(5) . . ?
Cl2 C4 Cl2A 18.3(7) . . ?
C18 C5 C6 100.6(2) 2_656 . ?
C18 C5 C4 111.0(2) 2_656 . ?
C6 C5 C4 106.8(2) . . ?
C18 C5 Cl3 108.72(19) 2_656 . ?
C6 C5 Cl3 113.90(18) . . ?
C4 C5 Cl3 114.87(18) . . ?
C26 C6 C7 112.4(2) . . ?
C26 C6 C5 101.0(2) . . ?
C7 C6 C5 106.0(2) . . ?
C26 C6 Cl4 107.41(19) . . ?
C7 C6 Cl4 113.76(18) . . ?
C5 C6 Cl4 115.69(18) . . ?
C8 C7 C17 111.0(2) . 2_656 ?
C8 C7 C6 112.3(2) . . ?
C17 C7 C6 103.1(2) 2_656 . ?
C8 C7 Cl5 110.42(18) . . ?
C17 C7 Cl5 108.34(19) 2_656 . ?
C6 C7 Cl5 111.46(17) . . ?
C9 C8 C28 117.3(2) . . ?
C9 C8 C7 118.3(2) . . ?
C28 C8 C7 123.2(2) . . ?
C8 C9 C10 122.1(3) . . ?
C8 C9 C14 127.1(3) . 2_656 ?
C10 C9 C14 106.7(2) . 2_656 ?
C11 C10 C9 119.0(2) . . ?
C11 C10 C38 124.4(3) . . ?
C9 C10 C38 114.5(2) . . ?
C10 C11 C29 118.8(3) . . ?
C10 C11 C12 125.6(3) . . ?
C29 C11 C12 113.2(2) . . ?
C11 C12 C13 107.7(2) . . ?
C11 C12 C31 99.0(2) . . ?
C13 C12 C31 106.0(2) . . ?
C11 C12 Cl6 112.29(19) . . ?
C13 C12 Cl6 115.16(18) . . ?
C31 C12 Cl6 115.26(19) . . ?
C14 C13 C12 100.1(2) . . ?
C14 C13 C38 103.4(2) . 2_656 ?
C12 C13 C38 118.8(2) . 2_656 ?
C14 C13 Cl7 108.43(19) . . ?
C12 C13 Cl7 111.70(19) . . ?
C38 C13 Cl7 112.71(18) 2_656 . ?
C15 C14 C9 128.6(2) . 2_656 ?
C15 C14 C13 114.6(2) . . ?
C9 C14 C13 110.3(2) 2_656 . ?
C14 C15 C16 126.1(2) . . ?
C14 C15 C31 110.9(2) . . ?
C16 C15 C31 122.0(2) . . ?
C33 C16 C17 116.9(2) . . ?
C33 C16 C15 120.6(2) . . ?
C17 C16 C15 122.3(2) . . ?
C18 C17 C16 120.7(2) . . ?
C18 C17 C7 110.0(2) . 2_656 ?
C16 C17 C7 129.2(2) . 2_656 ?
C17 C18 C19 121.9(2) . . ?
C17 C18 C5 112.9(2) . 2_656 ?
C19 C18 C5 125.1(2) . 2_656 ?
C18 C19 C34 118.5(2) . . ?
C18 C19 C20 117.4(2) . . ?
C34 C19 C20 123.1(2) . . ?
C21 C20 C3 101.7(2) . 2_656 ?
C21 C20 C19 110.3(2) . . ?
C3 C20 C19 109.8(2) 2_656 . ?
C21 C20 Cl8 113.5(2) . . ?
C3 C20 Cl8 109.2(2) 2_656 . ?
C19 C20 Cl8 111.8(2) . . ?
C22 C21 C20 121.3(3) . . ?
C22 C21 C1 125.2(3) . 2_656 ?
C20 C21 C1 110.8(2) . 2_656 ?
C21 C22 C23 122.8(3) . . ?
C21 C22 C35 123.1(3) . . ?
C23 C22 C35 111.8(2) . . ?
C2 C23 C22 111.3(2) . . ?
C2 C23 C24 110.7(3) . . ?
C22 C23 C24 100.4(2) . . ?
C2 C23 Cl9 107.9(2) . . ?
C22 C23 Cl9 111.3(2) . . ?
C24 C23 Cl9 115.1(2) . . ?
C25 C24 C36 119.8(3) . . ?
C25 C24 C23 121.7(3) . . ?
C36 C24 C23 112.6(2) . . ?
C26 C25 C24 119.2(3) . . ?
C26 C25 C4 112.2(2) . . ?
C24 C25 C4 123.5(2) . . ?
C25 C26 C27 121.8(3) . . ?
C25 C26 C6 111.7(2) . . ?
C27 C26 C6 125.0(2) . . ?
C26 C27 C37 119.8(2) . . ?
C26 C27 C28 116.3(2) . . ?
C37 C27 C28 120.2(2) . . ?
C29 C28 C8 118.6(2) . . ?
C29 C28 C27 117.8(3) . . ?
C8 C28 C27 121.2(2) . . ?
C11 C29 C28 122.9(3) . . ?
C11 C29 C30 111.8(2) . . ?
C28 C29 C30 124.9(2) . . ?
C29 C30 C32 112.6(2) . . ?
C29 C30 C31 100.3(2) . . ?
C32 C30 C31 116.0(2) . . ?
C29 C30 Cl10 104.86(18) . . ?
C32 C30 Cl10 110.96(18) . . ?
C31 C30 Cl10 111.10(18) . . ?
C15 C31 C30 109.4(2) . . ?
C15 C31 C12 100.7(2) . . ?
C30 C31 C12 105.6(2) . . ?
C15 C31 Cl11 111.6(2) . . ?
C30 C31 Cl11 113.87(19) . . ?
C12 C31 Cl11 114.72(18) . . ?
C37 C32 C33 104.8(2) . . ?
C37 C32 C30 112.1(2) . . ?
C33 C32 C30 115.5(2) . . ?
C37 C32 Cl12 109.43(18) . . ?
C33 C32 Cl12 106.44(17) . . ?
C30 C32 Cl12 108.32(17) . . ?
C16 C33 C34 121.3(2) . . ?
C16 C33 C32 121.2(2) . . ?
C34 C33 C32 117.0(2) . . ?
C19 C34 C33 120.0(2) . . ?
C19 C34 C35 117.7(2) . . ?
C33 C34 C35 121.7(2) . . ?
C36 C35 C34 108.2(2) . . ?
C36 C35 C22 100.8(2) . . ?
C34 C35 C22 110.9(2) . . ?
C36 C35 Cl13 116.18(19) . . ?
C34 C35 Cl13 113.11(19) . . ?
C22 C35 Cl13 106.89(18) . . ?
C24 C36 C37 121.8(3) . . ?
C24 C36 C35 110.3(2) . . ?
C37 C36 C35 121.6(2) . . ?
C36 C37 C27 117.4(2) . . ?
C36 C37 C32 117.2(2) . . ?
C27 C37 C32 122.4(2) . . ?
C10 C38 C38 108.0(2) . 2_656 ?
C10 C38 C13 101.3(2) . 2_656 ?
C38 C38 C13 116.6(3) 2_656 2_656 ?
C10 C38 Cl14 107.06(19) . . ?
C38 C38 Cl14 109.15(14) 2_656 . ?
C13 C38 Cl14 113.83(18) 2_656 . ?

loop_
_geom_bond_atom_site_label_1
_geom_bond_atom_site_label_2
_geom_bond_distance
_geom_bond_site_symmetry_2
_geom_bond_publ_flag
Cl1 Cl1A 0.59(3) . ?
Cl1 C1 1.806(3) . ?
Cl1A C1 1.824(8) . ?
Cl2 Cl2A 0.58(3) . ?
Cl2 C4 1.784(3) . ?
Cl2A C4 1.854(11) . ?
Cl3 C5 1.768(3) . ?
Cl4 C6 1.776(3) . ?
Cl5 C7 1.802(3) . ?
Cl6 C12 1.764(3) . ?
Cl7 C13 1.780(3) . ?
Cl8 Cl8A 1.659(7) 2_656 ?
Cl8 C20 1.833(3) . ?
Cl8A Cl8 1.659(7) 2_656 ?
Cl8A C3 2.135(6) . ?
Cl9 Cl9A 1.661(6) . ?
Cl9 C23 1.846(3) . ?
Cl9A C2 2.172(5) . ?
Cl10 C30 1.801(3) . ?
Cl11 C31 1.773(3) . ?
Cl12 C32 1.815(3) . ?
Cl13 C35 1.819(3) . ?
Cl14 C38 1.785(3) . ?
C1 C21 1.510(4) 2_656 ?
C1 C2 1.516(4) . ?
C1 C1 1.583(6) 2_656 ?
C2 C3 1.364(4) . ?
C2 C23 1.483(4) . ?
C3 C20 1.500(4) 2_656 ?
C3 C4 1.518(4) . ?
C4 C25 1.505(4) . ?
C4 C5 1.573(4) . ?
C5 C18 1.506(4) 2_656 ?
C5 C6 1.565(4) . ?
C6 C26 1.506(4) . ?
C6 C7 1.564(4) . ?
C7 C8 1.511(4) . ?
C7 C17 1.518(4) 2_656 ?
C8 C9 1.393(4) . ?
C8 C28 1.409(4) . ?
C9 C10 1.402(4) . ?
C9 C14 1.442(4) 2_656 ?
C10 C11 1.367(4) . ?
C10 C38 1.501(4) . ?
C11 C29 1.379(4) . ?
C11 C12 1.494(4) . ?
C12 C13 1.556(4) . ?
C12 C31 1.599(4) . ?
C13 C14 1.515(4) . ?
C13 C38 1.629(4) 2_656 ?
C14 C15 1.350(4) . ?
C14 C9 1.442(4) 2_656 ?
C15 C16 1.460(4) . ?
C15 C31 1.509(4) . ?
C16 C33 1.412(4) . ?
C16 C17 1.423(4) . ?
C17 C18 1.383(4) . ?
C17 C7 1.518(4) 2_656 ?
C18 C19 1.392(4) . ?
C18 C5 1.506(4) 2_656 ?
C19 C34 1.401(4) . ?
C19 C20 1.519(4) . ?
C20 C21 1.499(4) . ?
C20 C3 1.500(4) 2_656 ?
C21 C22 1.330(4) . ?
C21 C1 1.510(4) 2_656 ?
C22 C23 1.496(4) . ?
C22 C35 1.522(4) . ?
C23 C24 1.504(4) . ?
C24 C25 1.383(4) . ?
C24 C36 1.395(4) . ?
C25 C26 1.382(4) . ?
C26 C27 1.390(4) . ?
C27 C37 1.413(4) . ?
C27 C28 1.461(4) . ?
C28 C29 1.385(4) . ?
C29 C30 1.497(4) . ?
C30 C32 1.567(4) . ?
C30 C31 1.567(4) . ?
C32 C37 1.535(4) . ?
C32 C33 1.542(4) . ?
C33 C34 1.418(4) . ?
C34 C35 1.522(4) . ?
C35 C36 1.515(4) . ?
C36 C37 1.400(4) . ?
C38 C38 1.577(6) 2_656 ?
C38 C13 1.629(4) 2_656 ?
